data_7160903
loop_
_publ_author_name
'Zheng, Zhe'
'Ma, Hongqiang'
'Jin, Hongwei'
'Zhou, Bingwei'
'Hu, Yuanyuan'

_publ_section_title
;
 Nickel-Catalyzed Isocyanide Insertion Reaction with Aromatic Amines:
 Direct Access to Open-Chain Guanidines
;
_journal_name_full 'Organic &amp; Biomolecular Chemistry'
_journal_paper_doi 10.1039/D5OB01509J
_journal_year 2025
_chemical_formula_moiety 'C17 H21 N3'
_chemical_formula_sum 'C17 H21 N3'
_chemical_formula_weight 267.376
_space_group_crystal_system triclinic
_space_group_IT_number 2
_space_group_name_Hall '-P 1'
_space_group_name_H-M_alt 'P -1'
_symmetry_Int_Tables_number 2
_atom_sites_solution_primary iterative
_audit_creation_date 2025-11-25
_audit_creation_method
;
Olex2 1.5
(compiled 2025.07.13 svn.rb7424aed for OlexSys, GUI svn.r7314)
;
_audit_update_record
;
2025-11-25 deposited with the CCDC.	2025-11-27 downloaded from the CCDC.
;
_cell_angle_alpha 90.518(8)
_cell_angle_beta 91.336(7)
_cell_angle_gamma 93.881(7)
_cell_formula_units_Z 4
_cell_length_a 5.9783(10)
_cell_length_b 10.038(2)
_cell_length_c 25.696(5)
_cell_measurement_reflns_used 4032
_cell_measurement_temperature 223.00
_cell_measurement_theta_max 27.008
_cell_measurement_theta_min 2.175
_cell_volume 1538.0(5)
_computing_cell_refinement 'SAINT V8.40B (?, 2016)'
_computing_data_reduction 'SAINT V8.40B (?, 2016)'
_computing_molecular_graphics 'Olex2 1.5 (Dolomanov et al., 2009)'
_computing_publication_material 'Olex2 1.5 (Dolomanov et al., 2009)'
_computing_structure_refinement 'olex2.refine 1.5 (Bourhis et al., 2015)'
_computing_structure_solution 'olex2.solve 1.5 (Bourhis et al., 2015)'
_diffrn_ambient_temperature 223.00
_diffrn_measured_fraction_theta_full 0.9781
_diffrn_measured_fraction_theta_max 0.9783
_diffrn_measurement_device_type 'Bruker D8 VENTURE'
_diffrn_radiation_type 'Mo K\a'
_diffrn_radiation_wavelength 0.71073
_diffrn_reflns_av_R_equivalents 0.0636
_diffrn_reflns_av_unetI/netI 0.0712
_diffrn_reflns_Laue_measured_fraction_full 0.9781
_diffrn_reflns_Laue_measured_fraction_max 0.9783
_diffrn_reflns_limit_h_max 7
_diffrn_reflns_limit_h_min -7
_diffrn_reflns_limit_k_max 12
_diffrn_reflns_limit_k_min -12
_diffrn_reflns_limit_l_max 30
_diffrn_reflns_limit_l_min -30
_diffrn_reflns_number 6564
_diffrn_reflns_point_group_measured_fraction_full 0.9781
_diffrn_reflns_point_group_measured_fraction_max 0.9783
_diffrn_reflns_theta_full 25.2417
_diffrn_reflns_theta_max 25.35
_diffrn_reflns_theta_min 2.03
_exptl_absorpt_coefficient_mu 0.070
_exptl_absorpt_correction_T_max 0.0468
_exptl_absorpt_correction_T_min 0.0239
_exptl_absorpt_correction_type psi-scan
_exptl_absorpt_process_details
;
SADABS-2016/2 (Bruker,2016/2) was used for absorption correction.
wR2(int) was 0.1455 before and 0.0703 after correction.
The Ratio of minimum to maximum transmission is 0.5107.
The \l/2 correction factor is Not present.
;
_exptl_crystal_colour 'clear colourless'
_exptl_crystal_colour_lustre clear
_exptl_crystal_colour_primary colourless
_exptl_crystal_density_diffrn 1.155
_exptl_crystal_description plate
_exptl_crystal_F_000 576.312
_exptl_crystal_size_max 0.14
_exptl_crystal_size_mid 0.12
_exptl_crystal_size_min 0.1
_refine_diff_density_max 0.4974
_refine_diff_density_min -0.4875
_refine_diff_density_rms 0.1050
_refine_ls_d_res_high 0.8300
_refine_ls_d_res_low 10.0142
_refine_ls_goodness_of_fit_ref 1.0559
_refine_ls_hydrogen_treatment constr
_refine_ls_matrix_type full
_refine_ls_number_constraints 72
_refine_ls_number_parameters 368
_refine_ls_number_reflns 5512
_refine_ls_number_restraints 0
_refine_ls_restrained_S_all 1.0559
_refine_ls_R_factor_all 0.1241
_refine_ls_R_factor_gt 0.1013
_refine_ls_shift/su_max -0.0042
_refine_ls_shift/su_mean 0.0002
_refine_ls_structure_factor_coef Fsqd
_refine_ls_weighting_details 'w=1/[\s^2^(Fo^2^)+(0.1127P)^2^+3.4041P] where P=(Fo^2^+2Fc^2^)/3'
_refine_ls_weighting_scheme calc
_refine_ls_wR_factor_gt 0.2740
_refine_ls_wR_factor_ref 0.2901
_reflns_Friedel_coverage 0.0
_reflns_limit_h_max 7
_reflns_limit_h_min -7
_reflns_limit_k_max 12
_reflns_limit_k_min -12
_reflns_limit_l_max 30
_reflns_limit_l_min 0
_reflns_number_gt 4038
_reflns_number_total 5512
_reflns_threshold_expression I>=2u(I)
_cod_data_source_file d5ob01509j2.cif
_cod_data_source_block mo_JS_10045_0m_tw
_cod_original_cell_volume 1537.9(5)
_cod_database_code 7160903
_olex2_refinement_description
;
1. Twinned data refinement
 Scales: 0.9970(7)
 0.0030(7)
2. Fixed Uiso
 At 1.2 times of:
  All C(H) groups, All N(H) groups
 At 1.5 times of:
  All C(H,H,H) groups
3.a Aromatic/amide H refined with riding coordinates:
 N4(H4), N5(H5), C22(H22), C24(H24), C25(H25), C26(H26), C27(H27), C29(H29),
 C31(H31), C32(H32), C33(H33), C34(H34), C1(H1), N1(H1a), N2(H2), C2(H2a),
 C3(H3), C5(H5a), C6(H6), C7(H7), C9(H9), C10(H10), C11(H11), C12(H12)
3.b Idealised Me refined as rotating group:
 C18(H18a,H18b,H18c), C20(H20a,H20b,H20c), C21(H21a,H21b,H21c), C14(H14a,H14b,
 H14c), C16(H16a,H16b,H16c), C17(H17a,H17b,H17c)
;
_olex2_submission_special_instructions 'No special instructions were received'

loop_
_space_group_symop_id
_space_group_symop_operation_xyz
1 x,y,z
2 -x,-y,-z

loop_
_atom_site_label
_atom_site_type_symbol
_atom_site_fract_x
_atom_site_fract_y
_atom_site_fract_z
_atom_site_U_iso_or_equiv
_atom_site_adp_type
_atom_site_occupancy
_atom_site_refinement_flags_posn
N4 N 0.2646(7) 0.5925(4) 0.17045(14) 0.0474(9) Uani 1.000000 .
H4 H 0.3523(7) 0.6562(4) 0.15770(14) 0.0568(11) Uiso 1.000000 R
N5 N 0.4009(6) 0.4641(4) 0.10465(15) 0.0474(9) Uani 1.000000 .
H5 H 0.4422(6) 0.3846(4) 0.09754(15) 0.0569(11) Uiso 1.000000 R
N6 N 0.1108(6) 0.3771(3) 0.15806(14) 0.0436(9) Uani 1.000000 .
C18 C 0.2277(9) 0.7678(4) 0.23318(19) 0.0557(13) Uani 1.000000 .
H18a H 0.3889(13) 0.7717(9) 0.2390(14) 0.084(2) Uiso 1.000000 GR
H18b H 0.192(5) 0.8276(7) 0.2052(6) 0.084(2) Uiso 1.000000 GR
H18c H 0.156(5) 0.7946(14) 0.2648(8) 0.084(2) Uiso 1.000000 GR
C19 C 0.1425(7) 0.6245(4) 0.21825(16) 0.0402(10) Uani 1.000000 .
C20 C -0.1080(8) 0.6208(5) 0.2063(2) 0.0540(12) Uani 1.000000 .
H20a H -0.1597(14) 0.5327(12) 0.1933(14) 0.0811(18) Uiso 1.000000 GR
H20b H -0.1865(9) 0.640(4) 0.2378(4) 0.0811(18) Uiso 1.000000 GR
H20c H -0.1377(10) 0.687(3) 0.1802(11) 0.0811(18) Uiso 1.000000 GR
C21 C 0.1957(9) 0.5304(5) 0.26226(18) 0.0534(12) Uani 1.000000 .
H21a H 0.147(5) 0.4395(6) 0.2521(6) 0.0800(18) Uiso 1.000000 GR
H21b H 0.3561(11) 0.537(3) 0.2695(10) 0.0800(18) Uiso 1.000000 GR
H21c H 0.118(5) 0.555(2) 0.2932(4) 0.0800(18) Uiso 1.000000 GR
C22 C 0.3813(8) 0.6820(5) 0.06162(17) 0.0468(11) Uani 1.000000 .
H22 H 0.2401(8) 0.6931(5) 0.07582(17) 0.0561(13) Uiso 1.000000 R
C23 C 0.4940(7) 0.5698(4) 0.07365(15) 0.0370(9) Uani 1.000000 .
C24 C 0.7016(8) 0.5552(5) 0.05233(18) 0.0472(11) Uani 1.000000 .
H24 H 0.7819(8) 0.4809(5) 0.06093(18) 0.0567(13) Uiso 1.000000 R
C25 C 0.7912(8) 0.6497(5) 0.01841(18) 0.0518(12) Uani 1.000000 .
H25 H 0.9302(8) 0.6377(5) 0.00331(18) 0.0622(14) Uiso 1.000000 R
C26 C 0.6780(9) 0.7615(5) 0.00656(18) 0.0547(12) Uani 1.000000 .
H26 H 0.7397(9) 0.8255(5) -0.01649(18) 0.0656(15) Uiso 1.000000 R
C27 C 0.4755(9) 0.7785(5) 0.02862(19) 0.0562(13) Uani 1.000000 .
H27 H 0.3999(9) 0.8556(5) 0.02146(19) 0.0675(15) Uiso 1.000000 R
C28 C 0.2520(7) 0.4732(4) 0.14488(16) 0.0393(9) Uani 1.000000 .
C29 C -0.0942(7) 0.2038(4) 0.10718(17) 0.0430(10) Uani 1.000000 .
H29 H -0.2125(7) 0.2602(4) 0.10303(17) 0.0516(12) Uiso 1.000000 R
C30 C 0.1016(7) 0.2507(4) 0.13322(15) 0.0360(9) Uani 1.000000 .
C31 C 0.2735(7) 0.1649(4) 0.13845(16) 0.0415(10) Uani 1.000000 .
H31 H 0.4079(7) 0.1949(4) 0.15582(16) 0.0499(12) Uiso 1.000000 R
C32 C 0.2500(8) 0.0361(5) 0.11848(19) 0.0493(11) Uani 1.000000 .
H32 H 0.3680(8) -0.0206(5) 0.12244(19) 0.0592(13) Uiso 1.000000 R
C33 C 0.0534(9) -0.0097(4) 0.09273(18) 0.0498(11) Uani 1.000000 .
H33 H 0.0371(9) -0.0972(4) 0.07921(18) 0.0597(14) Uiso 1.000000 R
C34 C -0.1176(8) 0.0743(5) 0.08713(18) 0.0476(11) Uani 1.000000 .
H34 H -0.2515(8) 0.0440(5) 0.06961(18) 0.0572(13) Uiso 1.000000 R
C1 C 0.8417(9) 0.5059(5) 0.4099(2) 0.0568(13) Uani 1.000000 .
H1 H 0.8377(9) 0.4207(5) 0.4248(2) 0.0681(15) Uiso 1.000000 R
N1 N 0.6578(7) 0.9746(4) 0.40664(15) 0.0528(10) Uani 1.000000 .
H1a H 0.6733(7) 0.9032(4) 0.42496(15) 0.0633(13) Uiso 1.000000 R
N2 N 0.7315(6) 1.0952(3) 0.33164(14) 0.0445(9) Uani 1.000000 .
H2 H 0.6641(6) 1.1571(3) 0.34778(14) 0.0533(11) Uiso 1.000000 R
C2 C 0.6573(9) 0.5470(5) 0.3836(2) 0.0564(13) Uani 1.000000 .
H2a H 0.5264(9) 0.4899(5) 0.3803(2) 0.0676(15) Uiso 1.000000 R
N3 N 0.8669(6) 0.8842(4) 0.34020(14) 0.0441(9) Uani 1.000000 .
C3 C 0.6644(8) 0.6740(5) 0.36165(18) 0.0497(11) Uani 1.000000 .
H3 H 0.5369(8) 0.7016(5) 0.34375(18) 0.0596(13) Uiso 1.000000 R
C4 C 0.8550(7) 0.7600(4) 0.36573(16) 0.0402(10) Uani 1.000000 .
C5 C 1.0411(8) 0.7168(5) 0.39230(19) 0.0489(11) Uani 1.000000 .
H5a H 1.1732(8) 0.7729(5) 0.39555(19) 0.0587(13) Uiso 1.000000 R
C6 C 1.0315(9) 0.5894(5) 0.4143(2) 0.0571(13) Uani 1.000000 .
H6 H 1.1578(9) 0.5608(5) 0.4323(2) 0.0685(15) Uiso 1.000000 R
C7 C 0.6130(8) 1.1433(5) 0.47386(17) 0.0475(11) Uani 1.000000 .
H7 H 0.7512(8) 1.1245(5) 0.48933(17) 0.0570(13) Uiso 1.000000 R
C8 C 0.5343(7) 1.0754(4) 0.42872(15) 0.0390(9) Uani 1.000000 .
C9 C 0.3295(8) 1.1040(5) 0.40710(18) 0.0520(12) Uani 1.000000 .
H9 H 0.2732(8) 1.0571(5) 0.37723(18) 0.0624(14) Uiso 1.000000 R
C10 C 0.2077(9) 1.2001(6) 0.4288(2) 0.0612(14) Uani 1.000000 .
H10 H 0.0705(9) 1.2203(6) 0.4132(2) 0.0734(16) Uiso 1.000000 R
C11 C 0.2847(10) 1.2673(5) 0.4734(2) 0.0588(13) Uani 1.000000 .
H11 H 0.1998(10) 1.3325(5) 0.4885(2) 0.0706(16) Uiso 1.000000 R
C12 C 0.4859(9) 1.2384(5) 0.49560(19) 0.0562(13) Uani 1.000000 .
H12 H 0.5385(9) 1.2839(5) 0.52609(19) 0.0674(15) Uiso 1.000000 R
C13 C 0.7566(7) 0.9798(4) 0.35817(16) 0.0406(10) Uani 1.000000 .
C14 C 0.7069(8) 1.0219(5) 0.23931(18) 0.0511(11) Uani 1.000000 .
H14a H 0.758(5) 0.9351(7) 0.2483(8) 0.0767(17) Uiso 1.000000 GR
H14b H 0.5445(8) 1.019(2) 0.2403(10) 0.0767(17) Uiso 1.000000 GR
H14c H 0.755(5) 1.0452(19) 0.2046(3) 0.0767(17) Uiso 1.000000 GR
C15 C 0.8068(7) 1.1265(4) 0.27819(15) 0.0361(9) Uani 1.000000 .
C16 C 1.0604(7) 1.1364(5) 0.27696(18) 0.0467(11) Uani 1.000000 .
H16a H 1.1192(8) 1.210(2) 0.2993(10) 0.0701(16) Uiso 1.000000 GR
H16b H 1.1167(8) 1.0537(13) 0.2892(12) 0.0701(16) Uiso 1.000000 GR
H16c H 1.1078(7) 1.152(3) 0.2416(3) 0.0701(16) Uiso 1.000000 GR
C17 C 0.7143(8) 1.2617(4) 0.26585(18) 0.0472(11) Uani 1.000000 .
H17a H 0.5517(8) 1.2528(9) 0.2658(13) 0.0708(16) Uiso 1.000000 GR
H17b H 0.769(4) 1.3269(9) 0.2921(7) 0.0708(16) Uiso 1.000000 GR
H17c H 0.764(5) 1.2908(16) 0.2319(6) 0.0708(16) Uiso 1.000000 GR

loop_
_atom_site_aniso_label
_atom_site_aniso_U_11
_atom_site_aniso_U_22
_atom_site_aniso_U_33
_atom_site_aniso_U_12
_atom_site_aniso_U_13
_atom_site_aniso_U_23
N4 0.060(2) 0.0354(19) 0.046(2) -0.0099(16) 0.0208(17) -0.0072(16)
N5 0.057(2) 0.0357(19) 0.051(2) 0.0013(16) 0.0238(17) -0.0015(16)
N6 0.049(2) 0.0359(19) 0.045(2) -0.0059(16) 0.0139(16) -0.0085(15)
C18 0.080(4) 0.036(2) 0.051(3) -0.005(2) 0.019(2) -0.011(2)
C19 0.046(2) 0.033(2) 0.041(2) -0.0032(17) 0.0143(18) -0.0040(17)
C20 0.047(3) 0.051(3) 0.065(3) 0.003(2) 0.012(2) -0.008(2)
C21 0.066(3) 0.047(3) 0.046(3) -0.005(2) 0.006(2) -0.004(2)
C22 0.048(3) 0.050(3) 0.043(2) 0.010(2) 0.0062(19) 0.001(2)
C23 0.045(2) 0.034(2) 0.032(2) -0.0020(17) 0.0077(17) -0.0011(16)
C24 0.048(3) 0.046(2) 0.049(3) 0.008(2) 0.011(2) 0.004(2)
C25 0.046(3) 0.062(3) 0.047(3) -0.003(2) 0.012(2) -0.000(2)
C26 0.078(4) 0.050(3) 0.035(2) -0.008(2) 0.012(2) 0.002(2)
C27 0.079(4) 0.045(3) 0.047(3) 0.012(2) 0.007(2) 0.008(2)
C28 0.042(2) 0.036(2) 0.041(2) 0.0003(17) 0.0104(17) -0.0003(17)
C29 0.040(2) 0.038(2) 0.051(3) 0.0023(18) 0.0026(19) 0.0055(19)
C30 0.040(2) 0.032(2) 0.036(2) -0.0040(16) 0.0105(16) 0.0015(16)
C31 0.042(2) 0.046(2) 0.037(2) 0.0013(18) 0.0023(17) 0.0006(18)
C32 0.051(3) 0.043(2) 0.056(3) 0.013(2) 0.007(2) 0.004(2)
C33 0.067(3) 0.035(2) 0.047(3) 0.000(2) 0.007(2) -0.0023(19)
C34 0.049(3) 0.044(2) 0.048(3) -0.008(2) -0.003(2) -0.001(2)
C1 0.074(3) 0.035(2) 0.064(3) 0.014(2) 0.015(3) 0.006(2)
N1 0.072(3) 0.051(2) 0.039(2) 0.024(2) 0.0198(18) 0.0155(17)
N2 0.058(2) 0.0375(19) 0.040(2) 0.0119(16) 0.0184(16) 0.0087(15)
C2 0.060(3) 0.043(3) 0.066(3) 0.002(2) 0.013(2) -0.005(2)
N3 0.049(2) 0.043(2) 0.042(2) 0.0106(16) 0.0134(16) 0.0067(16)
C3 0.049(3) 0.053(3) 0.048(3) 0.006(2) 0.005(2) -0.001(2)
C4 0.043(2) 0.046(2) 0.034(2) 0.0117(19) 0.0093(17) 0.0005(18)
C5 0.046(3) 0.046(3) 0.056(3) 0.009(2) 0.003(2) 0.001(2)
C6 0.060(3) 0.055(3) 0.059(3) 0.022(2) 0.002(2) 0.012(2)
C7 0.049(3) 0.054(3) 0.039(2) 0.001(2) 0.0025(19) 0.008(2)
C8 0.046(2) 0.038(2) 0.034(2) 0.0046(18) 0.0107(17) 0.0061(17)
C9 0.051(3) 0.062(3) 0.043(3) 0.008(2) -0.000(2) -0.009(2)
C10 0.050(3) 0.075(4) 0.061(3) 0.020(3) 0.007(2) 0.002(3)
C11 0.077(4) 0.053(3) 0.050(3) 0.021(3) 0.019(2) -0.003(2)
C12 0.075(4) 0.053(3) 0.039(2) -0.004(2) 0.008(2) -0.009(2)
C13 0.042(2) 0.044(2) 0.037(2) 0.0067(18) 0.0091(17) 0.0059(18)
C14 0.058(3) 0.048(3) 0.046(3) -0.004(2) -0.001(2) 0.004(2)
C15 0.045(2) 0.033(2) 0.031(2) 0.0001(17) 0.0072(16) 0.0049(16)
C16 0.043(2) 0.053(3) 0.044(2) 0.002(2) 0.0075(19) 0.004(2)
C17 0.053(3) 0.042(2) 0.047(3) 0.003(2) 0.008(2) 0.0100(19)

loop_
_atom_type_symbol
_atom_type_scat_dispersion_real
_atom_type_scat_dispersion_imag
_atom_type_scat_Cromer_Mann_a1
_atom_type_scat_Cromer_Mann_a2
_atom_type_scat_Cromer_Mann_a3
_atom_type_scat_Cromer_Mann_a4
_atom_type_scat_Cromer_Mann_b1
_atom_type_scat_Cromer_Mann_b2
_atom_type_scat_Cromer_Mann_b3
_atom_type_scat_Cromer_Mann_b4
_atom_type_scat_Cromer_Mann_c
_atom_type_scat_source
_atom_type_scat_dispersion_source
C 0.00313 0.00162 2.31000 1.02000 1.58860 0.86500 20.84390 10.20750 0.56870 51.65120 0.21560 'International Tables Volume C Table 6.1.1.4 (pp. 500-502)' 'Brennan, Cowan, Rev. Sci. Instrum., 1992, 63, 850'
H 0.00000 0.00000 0.49300 0.32291 0.14019 0.04081 10.51090 26.12570 3.14236 57.79970 0.00304 'International Tables Volume C Table 6.1.1.4 (pp. 500-502)' 'Brennan, Cowan, Rev. Sci. Instrum., 1992, 63, 850'
N 0.00612 0.00332 12.21260 3.13220 2.01250 1.16630 0.00570 9.89330 28.99750 0.58260 -11.52900 'International Tables Volume C Table 6.1.1.4 (pp. 500-502)' 'Brennan, Cowan, Rev. Sci. Instrum., 1992, 63, 850'

loop_
_geom_angle_atom_site_label_1
_geom_angle_atom_site_label_2
_geom_angle_atom_site_label_3
_geom_angle
_geom_angle_site_symmetry_1
_geom_angle_site_symmetry_3
_geom_angle_publ_flag
C19 N4 H4 117.0(2) . . ?
C28 N4 H4 117.0(2) . . ?
C28 N4 C19 126.0(3) . . ?
C23 N5 H5 116.3(2) . . ?
C28 N5 H5 116.3(2) . . ?
C28 N5 C23 127.4(4) . . ?
C30 N6 C28 122.0(3) . . ?
H18b C18 H18a 109.5 . . ?
H18c C18 H18a 109.5 . . ?
H18c C18 H18b 109.5 . . ?
C19 C18 H18a 109.5 . . ?
C19 C18 H18b 109.5 . . ?
C19 C18 H18c 109.5 . . ?
C18 C19 N4 105.1(3) . . ?
C20 C19 N4 110.0(4) . . ?
C20 C19 C18 109.1(4) . . ?
C21 C19 N4 111.2(4) . . ?
C21 C19 C18 109.7(4) . . ?
C21 C19 C20 111.4(4) . . ?
H20a C20 C19 109.5 . . ?
H20b C20 C19 109.5 . . ?
H20b C20 H20a 109.5 . . ?
H20c C20 C19 109.5 . . ?
H20c C20 H20a 109.5 . . ?
H20c C20 H20b 109.5 . . ?
H21a C21 C19 109.5 . . ?
H21b C21 C19 109.5 . . ?
H21b C21 H21a 109.5 . . ?
H21c C21 C19 109.5 . . ?
H21c C21 H21a 109.5 . . ?
H21c C21 H21b 109.5 . . ?
C23 C22 H22 119.8(3) . . ?
C27 C22 H22 119.8(3) . . ?
C27 C22 C23 120.4(4) . . ?
C22 C23 N5 123.0(4) . . ?
C24 C23 N5 117.9(4) . . ?
C24 C23 C22 119.0(4) . . ?
H24 C24 C23 119.9(3) . . ?
C25 C24 C23 120.2(4) . . ?
C25 C24 H24 119.9(3) . . ?
H25 C25 C24 119.7(3) . . ?
C26 C25 C24 120.5(4) . . ?
C26 C25 H25 119.7(3) . . ?
H26 C26 C25 120.2(3) . . ?
C27 C26 C25 119.5(4) . . ?
C27 C26 H26 120.2(3) . . ?
C26 C27 C22 120.2(5) . . ?
H27 C27 C22 119.9(3) . . ?
H27 C27 C26 119.9(3) . . ?
N5 C28 N4 114.9(4) . . ?
N6 C28 N4 121.2(4) . . ?
N6 C28 N5 123.8(4) . . ?
C30 C29 H29 119.6(2) . . ?
C34 C29 H29 119.6(3) . . ?
C34 C29 C30 120.8(4) . . ?
C29 C30 N6 119.3(4) . . ?
C31 C30 N6 122.2(4) . . ?
C31 C30 C29 118.1(4) . . ?
H31 C31 C30 119.5(2) . . ?
C32 C31 C30 121.1(4) . . ?
C32 C31 H31 119.5(3) . . ?
H32 C32 C31 119.9(3) . . ?
C33 C32 C31 120.3(4) . . ?
C33 C32 H32 119.9(3) . . ?
H33 C33 C32 120.4(3) . . ?
C34 C33 C32 119.3(4) . . ?
C34 C33 H33 120.4(3) . . ?
C33 C34 C29 120.5(4) . . ?
H34 C34 C29 119.7(3) . . ?
H34 C34 C33 119.7(3) . . ?
C2 C1 H1 120.2(3) . . ?
C6 C1 H1 120.2(3) . . ?
C6 C1 C2 119.7(5) . . ?
C8 N1 H1a 117.2(2) . . ?
C13 N1 H1a 117.2(2) . . ?
C13 N1 C8 125.6(4) . . ?
C13 N2 H2 116.5(2) . . ?
C15 N2 H2 116.5(2) . . ?
C15 N2 C13 127.0(3) . . ?
H2a C2 C1 120.1(3) . . ?
C3 C2 C1 119.8(5) . . ?
C3 C2 H2a 120.1(3) . . ?
C13 N3 C4 119.2(3) . . ?
H3 C3 C2 119.3(3) . . ?
C4 C3 C2 121.4(5) . . ?
C4 C3 H3 119.3(3) . . ?
C3 C4 N3 121.1(4) . . ?
C5 C4 N3 120.5(4) . . ?
C5 C4 C3 118.2(4) . . ?
H5a C5 C4 120.1(3) . . ?
C6 C5 C4 119.8(5) . . ?
C6 C5 H5a 120.1(3) . . ?
C5 C6 C1 121.1(5) . . ?
H6 C6 C1 119.4(3) . . ?
H6 C6 C5 119.4(3) . . ?
C8 C7 H7 120.3(3) . . ?
C12 C7 H7 120.3(3) . . ?
C12 C7 C8 119.4(4) . . ?
C7 C8 N1 120.5(4) . . ?
C9 C8 N1 120.3(4) . . ?
C9 C8 C7 119.1(4) . . ?
H9 C9 C8 119.7(3) . . ?
C10 C9 C8 120.5(4) . . ?
C10 C9 H9 119.7(3) . . ?
H10 C10 C9 119.7(3) . . ?
C11 C10 C9 120.6(5) . . ?
C11 C10 H10 119.7(3) . . ?
H11 C11 C10 120.3(3) . . ?
C12 C11 C10 119.4(4) . . ?
C12 C11 H11 120.3(3) . . ?
C11 C12 C7 121.0(4) . . ?
H12 C12 C7 119.5(3) . . ?
H12 C12 C11 119.5(3) . . ?
N2 C13 N1 114.7(4) . . ?
N3 C13 N1 122.6(4) . . ?
N3 C13 N2 122.7(4) . . ?
H14b C14 H14a 109.5 . . ?
H14c C14 H14a 109.5 . . ?
H14c C14 H14b 109.5 . . ?
C15 C14 H14a 109.5 . . ?
C15 C14 H14b 109.5 . . ?
C15 C14 H14c 109.5 . . ?
C14 C15 N2 110.7(3) . . ?
C16 C15 N2 110.1(3) . . ?
C16 C15 C14 111.1(4) . . ?
C17 C15 N2 105.0(3) . . ?
C17 C15 C14 109.3(4) . . ?
C17 C15 C16 110.6(3) . . ?
H16a C16 C15 109.5 . . ?
H16b C16 C15 109.5 . . ?
H16b C16 H16a 109.5 . . ?
H16c C16 C15 109.5 . . ?
H16c C16 H16a 109.5 . . ?
H16c C16 H16b 109.5 . . ?
H17a C17 C15 109.5 . . ?
H17b C17 C15 109.5 . . ?
H17b C17 H17a 109.5 . . ?
H17c C17 C15 109.5 . . ?
H17c C17 H17a 109.5 . . ?
H17c C17 H17b 109.5 . . ?

loop_
_geom_bond_atom_site_label_1
_geom_bond_atom_site_label_2
_geom_bond_distance
_geom_bond_site_symmetry_2
_geom_bond_publ_flag
N4 H4 0.8700 . ?
N4 C19 1.487(5) . ?
N4 C28 1.357(5) . ?
N5 H5 0.8700 . ?
N5 C23 1.424(5) . ?
N5 C28 1.386(5) . ?
N6 C28 1.291(5) . ?
N6 C30 1.412(5) . ?
C18 H18a 0.9700 . ?
C18 H18b 0.9700 . ?
C18 H18c 0.9700 . ?
C18 C19 1.536(6) . ?
C19 C20 1.520(6) . ?
C19 C21 1.522(6) . ?
C20 H20a 0.9700 . ?
C20 H20b 0.9700 . ?
C20 H20c 0.9700 . ?
C21 H21a 0.9700 . ?
C21 H21b 0.9700 . ?
C21 H21c 0.9700 . ?
C22 H22 0.9400 . ?
C22 C23 1.384(6) . ?
C22 C27 1.392(7) . ?
C23 C24 1.385(6) . ?
C24 H24 0.9400 . ?
C24 C25 1.383(6) . ?
C25 H25 0.9400 . ?
C25 C26 1.382(7) . ?
C26 H26 0.9400 . ?
C26 C27 1.369(7) . ?
C27 H27 0.9400 . ?
C29 H29 0.9400 . ?
C29 C30 1.386(6) . ?
C29 C34 1.391(6) . ?
C30 C31 1.390(6) . ?
C31 H31 0.9400 . ?
C31 C32 1.384(6) . ?
C32 H32 0.9400 . ?
C32 C33 1.384(7) . ?
C33 H33 0.9400 . ?
C33 C34 1.374(7) . ?
C34 H34 0.9400 . ?
C1 H1 0.9400 . ?
C1 C2 1.369(7) . ?
C1 C6 1.366(7) . ?
N1 H1a 0.8700 . ?
N1 C8 1.415(5) . ?
N1 C13 1.391(5) . ?
N2 H2 0.8700 . ?
N2 C13 1.364(5) . ?
N2 C15 1.485(5) . ?
C2 H2a 0.9400 . ?
C2 C3 1.397(7) . ?
N3 C4 1.412(5) . ?
N3 C13 1.289(5) . ?
C3 H3 0.9400 . ?
C3 C4 1.384(6) . ?
C4 C5 1.388(6) . ?
C5 H5a 0.9400 . ?
C5 C6 1.401(7) . ?
C6 H6 0.9400 . ?
C7 H7 0.9400 . ?
C7 C8 1.396(6) . ?
C7 C12 1.381(7) . ?
C8 C9 1.382(6) . ?
C9 H9 0.9400 . ?
C9 C10 1.370(7) . ?
C10 H10 0.9400 . ?
C10 C11 1.378(8) . ?
C11 H11 0.9400 . ?
C11 C12 1.369(7) . ?
C12 H12 0.9400 . ?
C14 H14a 0.9700 . ?
C14 H14b 0.9700 . ?
C14 H14c 0.9700 . ?
C14 C15 1.525(6) . ?
C15 C16 1.514(6) . ?
C15 C17 1.532(6) . ?
C16 H16a 0.9700 . ?
C16 H16b 0.9700 . ?
C16 H16c 0.9700 . ?
C17 H17a 0.9700 . ?
C17 H17b 0.9700 . ?
C17 H17c 0.9700 . ?

loop_
_geom_torsion_atom_site_label_1
_geom_torsion_atom_site_label_2
_geom_torsion_atom_site_label_3
_geom_torsion_atom_site_label_4
_geom_torsion
_geom_torsion_site_symmetry_1
_geom_torsion_site_symmetry_2
_geom_torsion_site_symmetry_3
_geom_torsion_site_symmetry_4
_geom_torsion_publ_flag
N4 C28 N5 C23 -27.9(5) . . . . ?
N4 C28 N6 C30 -177.4(4) . . . . ?
N5 C23 C22 C27 -176.2(4) . . . . ?
N5 C23 C24 C25 174.6(4) . . . . ?
N5 C28 N4 C19 -173.1(4) . . . . ?
N5 C28 N6 C30 2.2(5) . . . . ?
N6 C28 N4 C19 6.5(6) . . . . ?
N6 C28 N5 C23 152.4(4) . . . . ?
N6 C30 C29 C34 -173.0(4) . . . . ?
N6 C30 C31 C32 172.8(4) . . . . ?
C18 C19 N4 C28 176.2(4) . . . . ?
C20 C19 N4 C28 -66.4(4) . . . . ?
C21 C19 N4 C28 57.5(5) . . . . ?
C22 C23 N5 C28 -31.3(5) . . . . ?
C22 C23 C24 C25 -1.8(5) . . . . ?
C22 C27 C26 C25 -1.8(6) . . . . ?
C23 C22 C27 C26 1.9(5) . . . . ?
C23 C24 C25 C26 1.9(5) . . . . ?
C24 C23 N5 C28 152.5(4) . . . . ?
C24 C23 C22 C27 -0.1(5) . . . . ?
C24 C25 C26 C27 -0.1(6) . . . . ?
C28 N6 C30 C29 -118.9(4) . . . . ?
C28 N6 C30 C31 68.1(5) . . . . ?
C29 C30 C31 C32 -0.3(5) . . . . ?
C29 C34 C33 C32 -0.1(5) . . . . ?
C30 C29 C34 C33 -0.1(5) . . . . ?
C30 C31 C32 C33 0.1(5) . . . . ?
C31 C30 C29 C34 0.3(5) . . . . ?
C31 C32 C33 C34 0.1(5) . . . . ?
C1 C2 C3 C4 0.2(6) . . . . ?
C1 C6 C5 C4 0.3(6) . . . . ?
N1 C8 C7 C12 -178.0(4) . . . . ?
N1 C8 C9 C10 179.0(5) . . . . ?
N1 C13 N2 C15 -176.3(4) . . . . ?
N1 C13 N3 C4 11.6(5) . . . . ?
N2 C13 N1 C8 1.4(5) . . . . ?
N2 C13 N3 C4 -169.8(4) . . . . ?
C2 C1 C6 C5 0.1(6) . . . . ?
C2 C3 C4 N3 175.2(4) . . . . ?
C2 C3 C4 C5 0.1(5) . . . . ?
N3 C4 C5 C6 -175.5(4) . . . . ?
N3 C13 N1 C8 -179.9(4) . . . . ?
N3 C13 N2 C15 5.0(6) . . . . ?
C3 C2 C1 C6 -0.3(6) . . . . ?
C3 C4 N3 C13 73.7(5) . . . . ?
C3 C4 C5 C6 -0.3(5) . . . . ?
C5 C4 N3 C13 -111.3(4) . . . . ?
C7 C8 N1 C13 -115.3(4) . . . . ?
C7 C8 C9 C10 1.7(5) . . . . ?
C7 C12 C11 C10 0.3(6) . . . . ?
C8 C7 C12 C11 -0.3(5) . . . . ?
C8 C9 C10 C11 -1.7(6) . . . . ?
C9 C8 N1 C13 67.4(5) . . . . ?
C9 C8 C7 C12 -0.7(5) . . . . ?
C9 C10 C11 C12 0.7(6) . . . . ?
C13 N2 C15 C14 56.4(5) . . . . ?
C13 N2 C15 C16 -66.8(5) . . . . ?
C13 N2 C15 C17 174.1(5) . . . . ?

loop_
_twin_individual_id
_twin_individual_mass_fraction_refined
1 0.9970(7)
2 0.0030(7)
